data_2013535
loop_
_publ_author_name
'Hansson, Christian'
'Kukushkin, Vadim Yu.'
'L\"ovqvist, Karin'
'Yong, Shen'
'Oskarsson, \%Ake'

_publ_section_title
;
 Hexafluorophosphates of chlorotris(dimethyl sulfide)platinum(II) and
 bromotris(dimethyl sulfide)platinum(II)
;
_journal_issue 11
_journal_name_full 'Acta Crystallographica Section C'
_journal_page_first m432
_journal_page_last m434
_journal_paper_doi 10.1107/S0108270103020225
_journal_volume 59
_journal_year 2003
_chemical_formula_iupac '[Pt Cl (C2 H6 S)3] P F6'
_chemical_formula_moiety 'C6 H18 Cl Pt S3 1+, F6 P 1-'
_chemical_formula_sum 'C6 H18 Cl F6 P Pt S3'
_chemical_formula_weight 561.89
_chemical_name_systematic
;
Chlorotris(dimethyl sulfide-\kS)platinum(II) hexafluorophosphate
;
_space_group_IT_number 14
_symmetry_cell_setting monoclinic
_symmetry_space_group_name_Hall '-P 2ybc'
_symmetry_space_group_name_H-M 'P 1 21/c 1'
_atom_sites_solution_hydrogens geom
_atom_sites_solution_primary direct
_atom_sites_solution_secondary difmap
_audit_creation_method SHELXL-97
_cell_angle_alpha 90.00
_cell_angle_beta 103.92(3)
_cell_angle_gamma 90.00
_cell_formula_units_Z 4
_cell_length_a 8.3027(17)
_cell_length_b 24.083(5)
_cell_length_c 8.5884(17)
_cell_measurement_reflns_used 6410
_cell_measurement_temperature 293(2)
_cell_measurement_theta_max 33.16
_cell_measurement_theta_min 1.69
_cell_volume 1666.9(6)
_computing_cell_refinement 'SAINT-Plus (Bruker, 1998)'
_computing_data_collection 'SMART (Bruker, 1995)'
_computing_data_reduction SAINT-Plus
_computing_structure_refinement 'SHELXL97 (Sheldrick, 1997)'
_computing_structure_solution 'SHELXS97 (Sheldrick, 1990)'
_diffrn_ambient_temperature 293(2)
_diffrn_measured_fraction_theta_full 0.995
_diffrn_measured_fraction_theta_max 0.865
_diffrn_measurement_device_type 'Bruker SMART CCD'
_diffrn_measurement_method '\w scans'
_diffrn_radiation_monochromator graphite
_diffrn_radiation_source 'rotating anode'
_diffrn_radiation_type MoK\a
_diffrn_radiation_wavelength 0.71073
_diffrn_reflns_av_R_equivalents 0.0423
_diffrn_reflns_av_sigmaI/netI 0.0431
_diffrn_reflns_limit_h_max 12
_diffrn_reflns_limit_h_min -12
_diffrn_reflns_limit_k_max 35
_diffrn_reflns_limit_k_min -36
_diffrn_reflns_limit_l_max 11
_diffrn_reflns_limit_l_min -12
_diffrn_reflns_number 17196
_diffrn_reflns_theta_full 29.0
_diffrn_reflns_theta_max 33.16
_diffrn_reflns_theta_min 1.69
_diffrn_standards_decay_% 0.0
_exptl_absorpt_coefficient_mu 9.089
_exptl_absorpt_correction_T_max 0.483
_exptl_absorpt_correction_T_min 0.223
_exptl_absorpt_correction_type multi-scan
_exptl_absorpt_process_details '(SADABS; Sheldrick, 1996)'
_exptl_crystal_colour 'Pale yellow'
_exptl_crystal_density_diffrn 2.239
_exptl_crystal_density_method 'not measured'
_exptl_crystal_description Prism
_exptl_crystal_F_000 1064
_exptl_crystal_size_max 0.35
_exptl_crystal_size_mid 0.15
_exptl_crystal_size_min 0.08
_refine_diff_density_max 1.506
_refine_diff_density_min -0.926
_refine_ls_extinction_coef 0.00133(17)
_refine_ls_extinction_expression Fc^*^=kFc[1+0.001xFc^2^\l^3^/sin(2\q)]^-1/4^
_refine_ls_extinction_method SHELXL97
_refine_ls_goodness_of_fit_ref 1.023
_refine_ls_hydrogen_treatment constr
_refine_ls_matrix_type full
_refine_ls_number_parameters 164
_refine_ls_number_reflns 5511
_refine_ls_number_restraints 0
_refine_ls_restrained_S_all 1.023
_refine_ls_R_factor_all 0.0552
_refine_ls_R_factor_gt 0.0323
_refine_ls_shift/su_max 0.001
_refine_ls_shift/su_mean 0.000
_refine_ls_structure_factor_coef Fsqd
_refine_ls_weighting_details 'calc w=1/[\s^2^(Fo^2^)+(0.0391P)^2^] where P=(Fo^2^+2Fc^2^)/3'
_refine_ls_weighting_scheme calc
_refine_ls_wR_factor_gt 0.0758
_refine_ls_wR_factor_ref 0.0807
_reflns_number_gt 3939
_reflns_number_total 5511
_reflns_threshold_expression I>2\s(I)
_cod_data_source_file av1144.cif
_cod_data_source_block I
_cod_depositor_comments
;
The following automatic conversions were performed:
'_symmetry_cell_setting' value 'Monoclinic' changed to 'monoclinic'
according to '/home/saulius/struct/CIF-dictionaries/cif_core.dic'
dictionary named 'cif_core.dic' version 2.4.1 from 2010-06-29.

Automatic conversion script
Id: cif_fix_enum 1527 2010-12-29 10:47:43Z saulius 

The following automatic conversions were performed:

'_symmetry_cell_setting' value 'Monoclinic' changed to 'monoclinic'
according to /home/saulius/struct/CIF-dictionaries/cif_core.dic
dictionary named 'cif_core.dic' version 2.4.1 from 2010-06-29.

Automatic conversion script
Id: cif_fix_values 1715 2011-07-08 13:25:40Z adriana 
;
_cod_original_cell_volume 1666.8(6)
_cod_original_sg_symbol_H-M 'P 21/c'
_cod_database_code 2013535
_cod_database_fobs_code 2013535

loop_
_symmetry_equiv_pos_as_xyz
'x, y, z'
'-x, y+1/2, -z+1/2'
'-x, -y, -z'
'x, -y-1/2, z-1/2'

loop_
_atom_site_label
_atom_site_fract_x
_atom_site_fract_y
_atom_site_fract_z
_atom_site_U_iso_or_equiv
_atom_site_adp_type
_atom_site_calc_flag
_atom_site_refinement_flags
_atom_site_occupancy
_atom_site_disorder_assembly
_atom_site_disorder_group
_atom_site_type_symbol
Pt1 0.558267(19) 0.914056(6) 0.11679(2) 0.03813(7) Uani d . 1 . . Pt
S3 0.69169(14) 0.99771(5) 0.19372(15) 0.0430(2) Uani d . 1 . . S
S2 0.72451(15) 0.88834(5) -0.04893(17) 0.0527(3) Uani d . 1 . . S
S1 0.41880(15) 0.83139(5) 0.06151(18) 0.0550(3) Uani d . 1 . . S
Cl1 0.38758(17) 0.94566(6) 0.27469(18) 0.0682(4) Uani d . 1 . . Cl
P1 1.02448(18) 0.83680(5) 0.51339(17) 0.0521(3) Uani d . 1 . . P
C6 0.7634(7) 0.9930(3) 0.4161(6) 0.0611(14) Uani d . 1 . . C
H6A 0.6689 0.9911 0.4621 0.092 Uiso calc R 1 . . H
H6B 0.8284 1.0252 0.4564 0.092 Uiso calc R 1 . . H
H6C 0.8298 0.9602 0.4446 0.092 Uiso calc R 1 . . H
C5 0.8790(6) 1.0011(2) 0.1347(7) 0.0611(14) Uani d . 1 . . C
H5A 0.8565 1.0038 0.0199 0.092 Uiso calc R 1 . . H
H5B 0.9429 0.9683 0.1698 0.092 Uiso calc R 1 . . H
H5C 0.9403 1.0332 0.1820 0.092 Uiso calc R 1 . . H
C2 0.2079(6) 0.8433(3) 0.0249(8) 0.0708(16) Uani d . 1 . . C
H2A 0.1703 0.8610 -0.0776 0.106 Uiso calc R 1 . . H
H2B 0.1853 0.8669 0.1072 0.106 Uiso calc R 1 . . H
H2C 0.1509 0.8086 0.0246 0.106 Uiso calc R 1 . . H
C3 0.5990(8) 0.8822(3) -0.2561(7) 0.0754(18) Uani d . 1 . . C
H3A 0.5563 0.9180 -0.2941 0.113 Uiso calc R 1 . . H
H3B 0.5083 0.8572 -0.2588 0.113 Uiso calc R 1 . . H
H3C 0.6667 0.8681 -0.3234 0.113 Uiso calc R 1 . . H
C4 0.7855(7) 0.8168(2) -0.0121(8) 0.0701(16) Uani d . 1 . . C
H4A 0.8550 0.8132 0.0943 0.105 Uiso calc R 1 . . H
H4B 0.8455 0.8050 -0.0887 0.105 Uiso calc R 1 . . H
H4C 0.6884 0.7941 -0.0221 0.105 Uiso calc R 1 . . H
C1 0.4498(9) 0.7980(3) 0.2627(10) 0.105(3) Uani d . 1 . . C
H1A 0.5646 0.7884 0.3020 0.158 Uiso calc R 1 . . H
H1B 0.3832 0.7650 0.2537 0.158 Uiso calc R 1 . . H
H1C 0.4174 0.8234 0.3358 0.158 Uiso calc R 1 . . H
F6 0.9806(7) 0.8817(2) 0.6327(5) 0.1143(16) Uani d . 1 . . F
F5 1.0214(7) 0.88218(18) 0.3762(5) 0.1120(15) Uani d . 1 . . F
F4 1.0290(10) 0.79237(19) 0.6489(6) 0.156(3) Uani d . 1 . . F
F3 1.0675(11) 0.7933(2) 0.3962(6) 0.179(3) Uani d . 1 . . F
F2 0.8441(6) 0.8284(4) 0.4347(8) 0.188(3) Uani d . 1 . . F
F1 1.2008(6) 0.8513(4) 0.5951(9) 0.176(3) Uani d . 1 . . F

loop_
_atom_site_aniso_label
_atom_site_aniso_U_11
_atom_site_aniso_U_22
_atom_site_aniso_U_33
_atom_site_aniso_U_12
_atom_site_aniso_U_13
_atom_site_aniso_U_23
Pt1 0.03406(9) 0.03931(10) 0.04361(11) -0.00233(7) 0.01441(7) -0.00703(7)
S3 0.0406(6) 0.0371(5) 0.0528(7) -0.0005(4) 0.0140(5) -0.0040(5)
S2 0.0417(6) 0.0521(7) 0.0714(8) -0.0033(5) 0.0276(6) -0.0192(6)
S1 0.0445(6) 0.0462(6) 0.0763(9) -0.0104(5) 0.0187(6) -0.0101(6)
Cl1 0.0531(7) 0.0856(10) 0.0780(9) -0.0147(7) 0.0398(7) -0.0333(8)
P1 0.0623(8) 0.0400(6) 0.0532(8) -0.0035(6) 0.0120(6) -0.0006(5)
C6 0.058(3) 0.071(3) 0.052(3) -0.003(3) 0.008(3) -0.017(3)
C5 0.047(3) 0.060(3) 0.083(4) -0.019(2) 0.028(3) -0.014(3)
C2 0.041(3) 0.076(4) 0.089(4) -0.016(3) 0.001(3) -0.003(3)
C3 0.081(4) 0.096(5) 0.051(3) 0.029(4) 0.020(3) -0.005(3)
C4 0.051(3) 0.062(3) 0.094(5) 0.020(3) 0.013(3) -0.013(3)
C1 0.065(4) 0.096(5) 0.139(7) -0.016(4) -0.006(4) 0.045(5)
F6 0.161(4) 0.101(3) 0.090(3) 0.029(3) 0.048(3) -0.014(2)
F5 0.170(4) 0.082(3) 0.089(3) -0.012(3) 0.042(3) 0.022(2)
F4 0.308(8) 0.069(3) 0.090(3) -0.030(4) 0.043(4) 0.022(2)
F3 0.332(9) 0.103(4) 0.110(4) 0.095(5) 0.071(5) -0.015(3)
F2 0.081(3) 0.312(9) 0.152(5) -0.077(5) -0.009(3) -0.005(6)
F1 0.062(3) 0.274(8) 0.178(6) -0.019(4) 0.003(3) 0.002(6)

loop_
_atom_type_symbol
_atom_type_description
_atom_type_scat_dispersion_real
_atom_type_scat_dispersion_imag
_atom_type_scat_source
C C 0.0033 0.0016 'International Tables Vol C Tables 4.2.6.8 and 6.1.1.4'
H H 0.0000 0.0000 'International Tables Vol C Tables 4.2.6.8 and 6.1.1.4'
F F 0.0171 0.0103 'International Tables Vol C Tables 4.2.6.8 and 6.1.1.4'
P P 0.1023 0.0942 'International Tables Vol C Tables 4.2.6.8 and 6.1.1.4'
S S 0.1246 0.1234 'International Tables Vol C Tables 4.2.6.8 and 6.1.1.4'
Cl Cl 0.1484 0.1585 'International Tables Vol C Tables 4.2.6.8 and 6.1.1.4'
Pt Pt -1.7033 8.3905 'International Tables Vol C Tables 4.2.6.8 and 6.1.1.4'

loop_
_geom_angle_atom_site_label_1
_geom_angle_atom_site_label_2
_geom_angle_atom_site_label_3
_geom_angle
_geom_angle_publ_flag
S2 Pt1 S1 89.22(5) yes
S2 Pt1 Cl1 176.12(5) yes
S1 Pt1 Cl1 93.26(5) yes
S2 Pt1 S3 95.39(4) yes
S1 Pt1 S3 174.93(5) yes
Cl1 Pt1 S3 82.25(5) yes
C5 S3 C6 102.3(3) yes
C5 S3 Pt1 110.82(18) yes
C6 S3 Pt1 104.6(2) yes
C4 S2 C3 99.4(3) yes
C4 S2 Pt1 109.5(2) yes
C3 S2 Pt1 109.66(19) yes
C2 S1 C1 98.5(3) yes
C2 S1 Pt1 109.4(2) yes
C1 S1 Pt1 103.4(2) yes
F2 P1 F1 174.1(5) no
F2 P1 F3 88.7(5) no
F1 P1 F3 96.2(5) no
F2 P1 F4 94.9(4) no
F1 P1 F4 88.0(4) no
F3 P1 F4 93.0(3) no
F2 P1 F6 91.4(4) no
F1 P1 F6 83.7(4) no
F3 P1 F6 179.6(3) no
F4 P1 F6 87.4(3) no
F2 P1 F5 85.6(4) no
F1 P1 F5 91.5(4) no
F3 P1 F5 87.1(3) no
F4 P1 F5 179.5(3) no
F6 P1 F5 92.5(2) no
S3 C6 H6A 109.5 no
S3 C6 H6B 109.5 no
H6A C6 H6B 109.5 no
S3 C6 H6C 109.5 no
H6A C6 H6C 109.5 no
H6B C6 H6C 109.5 no
S3 C5 H5A 109.5 no
S3 C5 H5B 109.5 no
H5A C5 H5B 109.5 no
S3 C5 H5C 109.5 no
H5A C5 H5C 109.5 no
H5B C5 H5C 109.5 no
S1 C2 H2A 109.5 no
S1 C2 H2B 109.5 no
H2A C2 H2B 109.5 no
S1 C2 H2C 109.5 no
H2A C2 H2C 109.5 no
H2B C2 H2C 109.5 no
S2 C3 H3A 109.5 no
S2 C3 H3B 109.5 no
H3A C3 H3B 109.5 no
S2 C3 H3C 109.5 no
H3A C3 H3C 109.5 no
H3B C3 H3C 109.5 no
S2 C4 H4A 109.5 no
S2 C4 H4B 109.5 no
H4A C4 H4B 109.5 no
S2 C4 H4C 109.5 no
H4A C4 H4C 109.5 no
H4B C4 H4C 109.5 no
S1 C1 H1A 109.5 no
S1 C1 H1B 109.5 no
H1A C1 H1B 109.5 no
S1 C1 H1C 109.5 no
H1A C1 H1C 109.5 no
H1B C1 H1C 109.5 no

loop_
_geom_bond_atom_site_label_1
_geom_bond_atom_site_label_2
_geom_bond_site_symmetry_2
_geom_bond_distance
_geom_bond_publ_flag
Pt1 S2 . 2.2934(13) yes
Pt1 S1 . 2.2945(12) yes
Pt1 Cl1 . 2.3133(13) yes
Pt1 S3 . 2.3175(12) yes
S3 C5 . 1.750(5) yes
S3 C6 . 1.862(5) yes
S2 C4 . 1.802(6) yes
S2 C3 . 1.839(6) yes
S1 C2 . 1.727(5) yes
S1 C1 . 1.867(8) yes
P1 F2 . 1.501(5) no
P1 F1 . 1.505(5) no
P1 F3 . 1.553(5) no
P1 F4 . 1.574(4) no
P1 F6 . 1.591(4) no
P1 F5 . 1.603(4) no
C6 H6A . 0.9600 no
C6 H6B . 0.9600 no
C6 H6C . 0.9600 no
C5 H5A . 0.9600 no
C5 H5B . 0.9600 no
C5 H5C . 0.9600 no
C2 H2A . 0.9600 no
C2 H2B . 0.9600 no
C2 H2C . 0.9600 no
C3 H3A . 0.9600 no
C3 H3B . 0.9600 no
C3 H3C . 0.9600 no
C4 H4A . 0.9600 no
C4 H4B . 0.9600 no
C4 H4C . 0.9600 no
C1 H1A . 0.9600 no
C1 H1B . 0.9600 no
C1 H1C . 0.9600 no
